data_4324354
loop_
_publ_author_name
'A. E. Miroslavov'
'G. V. Sidorenko'
'D. N. Suglobov'
'A. A. Lumpov'
'V. V. Gurzhiy'
'M. S. Grigor'ev'
'V. A. Mikhalev'

_publ_contact_author_address ' '
_publ_contact_author_email vladgeo17@mail.ru
_publ_contact_author_fax 7(812)328-97-75
_publ_contact_author_name 'Vladislav V. Gurzhiy'
_publ_contact_author_phone 7(812)328-96-47
_publ_section_title
;
 Technetium(I) Carbonyl Dithiocarbamates and Xanthates
;
_journal_name_full 'Inorganic Chemistry'
_journal_page_first 1098
_journal_page_last 1104
_journal_paper_doi 10.1021/ic1019313
_journal_volume 50
_journal_year 2011
_chemical_formula_sum 'C16 H20 N2 O6 S4 Tc2'
_chemical_formula_weight 660.59
_chemical_name_systematic
;
 ?
;
_space_group_IT_number 15
_symmetry_cell_setting monoclinic
_symmetry_space_group_name_Hall '-C 2yc'
_symmetry_space_group_name_H-M 'C 1 2/c 1'
_atom_sites_solution_hydrogens geom
_atom_sites_solution_primary direct
_atom_sites_solution_secondary difmap
_audit_creation_method SHELXL-97
_cell_angle_alpha 90.00
_cell_angle_beta 103.368(5)
_cell_angle_gamma 90.00
_cell_formula_units_Z 4
_cell_length_a 15.5131(9)
_cell_length_b 12.0442(10)
_cell_length_c 13.5538(8)
_cell_measurement_temperature 293(2)
_cell_volume 2463.8(3)
_computing_structure_refinement 'SHELXL-97 (Sheldrick, 1997)'
_diffrn_ambient_temperature 293(2)
_diffrn_measured_fraction_theta_full 0.914
_diffrn_measured_fraction_theta_max 0.914
_diffrn_radiation_monochromator graphite
_diffrn_radiation_source 'fine-focus sealed tube'
_diffrn_radiation_type MoK\a
_diffrn_radiation_wavelength 0.71073
_diffrn_reflns_av_R_equivalents 0.0541
_diffrn_reflns_av_sigmaI/netI 0.0393
_diffrn_reflns_limit_h_max 21
_diffrn_reflns_limit_h_min -18
_diffrn_reflns_limit_k_max 16
_diffrn_reflns_limit_k_min -16
_diffrn_reflns_limit_l_max 18
_diffrn_reflns_limit_l_min -16
_diffrn_reflns_number 11460
_diffrn_reflns_theta_full 29.26
_diffrn_reflns_theta_max 29.26
_diffrn_reflns_theta_min 2.16
_exptl_absorpt_coefficient_mu 1.493
_exptl_crystal_density_diffrn 1.781
_exptl_crystal_F_000 1312
_refine_diff_density_max 1.260
_refine_diff_density_min -0.843
_refine_diff_density_rms 0.113
_refine_ls_extinction_coef 0.0022(2)
_refine_ls_extinction_expression Fc^*^=kFc[1+0.001xFc^2^\l^3^/sin(2\q)]^-1/4^
_refine_ls_extinction_method SHELXL
_refine_ls_goodness_of_fit_ref 1.113
_refine_ls_hydrogen_treatment mixed
_refine_ls_matrix_type full
_refine_ls_number_parameters 137
_refine_ls_number_reflns 3074
_refine_ls_number_restraints 0
_refine_ls_restrained_S_all 1.113
_refine_ls_R_factor_all 0.0541
_refine_ls_R_factor_gt 0.0412
_refine_ls_shift/su_max 0.000
_refine_ls_shift/su_mean 0.000
_refine_ls_structure_factor_coef Fsqd
_refine_ls_weighting_details 'calc w=1/[\s^2^(Fo^2^)+(0.0598P)^2^+5.9392P] where P=(Fo^2^+2Fc^2^)/3'
_refine_ls_weighting_scheme calc
_refine_ls_wR_factor_gt 0.1145
_refine_ls_wR_factor_ref 0.1214
_reflns_number_gt 2544
_reflns_number_total 3074
_reflns_threshold_expression >2sigma(I)
_cod_data_source_file ic1019313_si_002.cif
_cod_data_source_block C16H20N2O6S4Tc2_CCDC_723049
_cod_database_code 4324354

loop_
_symmetry_equiv_pos_as_xyz
'x, y, z'
'-x, y, -z+1/2'
'x+1/2, y+1/2, z'
'-x+1/2, y+1/2, -z+1/2'
'-x, -y, -z'
'x, -y, z-1/2'
'-x+1/2, -y+1/2, -z'
'x+1/2, -y+1/2, z-1/2'

loop_
_atom_site_label
_atom_site_type_symbol
_atom_site_fract_x
_atom_site_fract_y
_atom_site_fract_z
_atom_site_U_iso_or_equiv
_atom_site_adp_type
_atom_site_occupancy
_atom_site_symmetry_multiplicity
_atom_site_calc_flag
Tc Tc 0.47615(2) 0.23286(3) 0.10789(3) 0.03658(14) Uani 1 1 d
S1 S 0.60965(7) 0.26134(9) 0.25845(9) 0.0382(2) Uani 1 1 d
S2 S 0.56668(8) 0.43222(9) 0.38984(9) 0.0444(3) Uani 1 1 d
C1 C 0.4993(3) 0.0768(4) 0.1230(4) 0.0472(11) Uani 1 1 d
C2 C 0.3744(4) 0.2005(5) 0.0029(4) 0.0610(14) Uani 1 1 d
C3 C 0.5458(4) 0.2398(4) 0.0087(4) 0.0534(12) Uani 1 1 d
C4 C 0.6165(3) 0.4024(3) 0.2930(3) 0.0379(8) Uani 1 1 d
O1 O 0.5878(4) 0.2430(4) -0.0502(4) 0.0875(16) Uani 1 1 d
O2 O 0.5121(3) -0.0168(3) 0.1286(4) 0.0738(12) Uani 1 1 d
O3 O 0.3145(3) 0.1784(6) -0.0597(4) 0.1032(19) Uani 1 1 d
C5 C 0.6653(4) 0.5933(4) 0.2827(5) 0.0627(15) Uani 1 1 d
H5A H 0.6774 0.6411 0.2270 2.000 Uiso 1 1 calc
H5B H 0.6078 0.6177 0.2970 2.000 Uiso 1 1 calc
C6 C 0.6917(4) 0.4490(5) 0.1576(4) 0.0635(15) Uani 1 1 d
H6A H 0.6722 0.3723 0.1344 2.000 Uiso 1 1 calc
H6B H 0.6654 0.5017 0.1017 2.000 Uiso 1 1 calc
C7 C 0.7897(6) 0.4556(9) 0.1784(7) 0.101(3) Uani 1 1 d
H7A H 0.8097 0.4365 0.1154 0.151 Uiso 1 1 calc
H7B H 0.8161 0.4020 0.2334 0.151 Uiso 1 1 calc
H7C H 0.8092 0.5326 0.2002 0.151 Uiso 1 1 calc
C8 C 0.7360(7) 0.6081(8) 0.3735(9) 0.117(3) Uani 1 1 d
H8A H 0.7394 0.6880 0.3941 0.175 Uiso 1 1 calc
H8B H 0.7938 0.5848 0.3591 0.175 Uiso 1 1 calc
H8C H 0.7234 0.5616 0.4297 0.175 Uiso 1 1 calc
N N 0.6580(3) 0.4766(3) 0.2492(3) 0.0473(9) Uani 1 1 d

loop_
_atom_site_aniso_label
_atom_site_aniso_U_11
_atom_site_aniso_U_22
_atom_site_aniso_U_33
_atom_site_aniso_U_23
_atom_site_aniso_U_13
_atom_site_aniso_U_12
Tc 0.0370(2) 0.0394(2) 0.03259(19) -0.00538(12) 0.00669(14) -0.00144(13)
S1 0.0334(5) 0.0409(5) 0.0395(5) -0.0044(4) 0.0069(4) -0.0003(4)
S2 0.0503(7) 0.0441(6) 0.0408(5) -0.0077(4) 0.0148(5) -0.0074(4)
C1 0.048(3) 0.046(3) 0.047(2) -0.0091(18) 0.009(2) -0.0044(18)
C2 0.053(3) 0.077(4) 0.048(3) -0.014(2) 0.001(2) 0.000(3)
C3 0.064(3) 0.048(3) 0.052(3) -0.007(2) 0.022(3) -0.006(2)
C4 0.035(2) 0.042(2) 0.0352(19) -0.0035(15) 0.0057(17) -0.0063(15)
O1 0.117(4) 0.086(3) 0.080(3) -0.012(2) 0.065(4) -0.017(3)
O2 0.095(3) 0.044(2) 0.079(3) -0.0095(18) 0.015(3) 0.001(2)
O3 0.068(3) 0.149(5) 0.074(3) -0.037(3) -0.021(3) -0.002(3)
C5 0.077(4) 0.048(3) 0.066(3) -0.010(2) 0.024(3) -0.019(3)
C6 0.063(4) 0.081(4) 0.053(3) -0.007(3) 0.026(3) -0.019(3)
C7 0.075(5) 0.137(7) 0.101(6) -0.041(5) 0.042(5) -0.022(5)
C8 0.115(7) 0.097(6) 0.149(9) -0.026(6) 0.052(7) -0.036(5)
N 0.047(2) 0.049(2) 0.049(2) -0.0036(16) 0.0158(19) -0.0116(16)

loop_
_atom_type_symbol
_atom_type_description
_atom_type_scat_dispersion_real
_atom_type_scat_dispersion_imag
_atom_type_scat_source
C C 0.0033 0.0016 'International Tables Vol C Tables 4.2.6.8 and 6.1.1.4'
N N 0.0061 0.0033 'International Tables Vol C Tables 4.2.6.8 and 6.1.1.4'
O O 0.0106 0.0060 'International Tables Vol C Tables 4.2.6.8 and 6.1.1.4'
S S 0.1246 0.1234 'International Tables Vol C Tables 4.2.6.8 and 6.1.1.4'
Tc Tc -1.4390 0.7593 'International Tables Vol C Tables 4.2.6.8 and 6.1.1.4'
H H 0.0000 0.0000 'International Tables Vol C Tables 4.2.6.8 and 6.1.1.4'

loop_
_geom_angle_atom_site_label_1
_geom_angle_atom_site_label_2
_geom_angle_atom_site_label_3
_geom_angle
_geom_angle_site_symmetry_1
_geom_angle_site_symmetry_3
C2 Tc C3 89.4(3) . .
C2 Tc C1 89.0(2) . .
C3 Tc C1 89.7(2) . .
C2 Tc S2 91.66(19) . 2_655
C3 Tc S2 99.33(15) . 2_655
C1 Tc S2 170.93(16) . 2_655
C2 Tc S1 94.65(19) . 2_655
C3 Tc S1 169.44(15) . 2_655
C1 Tc S1 100.09(16) . 2_655
S2 Tc S1 70.85(4) 2_655 2_655
C2 Tc S1 174.8(2) . .
C3 Tc S1 93.99(18) . .
C1 Tc S1 87.10(14) . .
S2 Tc S1 91.71(4) 2_655 .
S1 Tc S1 82.71(4) 2_655 .
C4 S1 Tc 87.08(15) . 2_655
C4 S1 Tc 109.13(14) . .
Tc S1 Tc 95.19(4) 2_655 .
C4 S2 Tc 88.63(14) . 2_655
O2 C1 Tc 177.8(5) . .
O3 C2 Tc 178.2(6) . .
O1 C3 Tc 179.3(6) . .
N C4 S2 123.9(3) . .
N C4 S1 122.6(4) . .
S2 C4 S1 113.4(2) . .
C8 C5 N 111.4(6) . .
C7 C6 N 111.8(5) . .
C4 N C5 121.2(4) . .
C4 N C6 121.6(4) . .
C5 N C6 116.9(4) . .

loop_
_geom_bond_atom_site_label_1
_geom_bond_atom_site_label_2
_geom_bond_distance
_geom_bond_site_symmetry_2
Tc C2 1.905(5) .
Tc C3 1.911(6) .
Tc C1 1.915(5) .
Tc S2 2.4934(12) 2_655
Tc S1 2.5072(13) 2_655
Tc S1 2.5723(11) .
S1 C4 1.759(4) .
S1 Tc 2.5072(13) 2_655
S2 C4 1.708(5) .
S2 Tc 2.4934(12) 2_655
C1 O2 1.145(6) .
C2 O3 1.135(7) .
C3 O1 1.142(8) .
C4 N 1.321(6) .
C5 C8 1.459(12) .
C5 N 1.473(6) .
C6 C7 1.483(10) .
C6 N 1.491(7) .
